data_2232424
loop_
_publ_author_name
'Zhong, Yan'
'Wu, Bin'

_publ_section_title
;
 (<i>E</i>)-1-(4-Benzhydrylpiperazin-1-yl)-3-(3,4-diethoxyphenyl)prop-2-en-1-one
 ethanol monosolvate
;
_journal_coeditor_code PV2451
_journal_issue 11
_journal_name_full 'Acta Crystallographica Section E'
_journal_page_first o2992
_journal_paper_doi 10.1107/S1600536811042267
_journal_volume 67
_journal_year 2011
_chemical_formula_iupac 'C30 H34 N2 O3, C2 H6 O'
_chemical_formula_moiety 'C30 H34 N2 O3, C2 H6 O'
_chemical_formula_sum 'C32 H40 N2 O4'
_chemical_formula_weight 516.66
_chemical_name_systematic
;
(<i>E</i>)-1-(4-Benzhydrylpiperazin-1-yl)-3-(3,4-diethoxyphenyl)prop-2-en-1-one
ethanol monosolvate
;
_space_group_IT_number 2
_symmetry_cell_setting triclinic
_symmetry_space_group_name_Hall '-P 1'
_symmetry_space_group_name_H-M 'P -1'
_atom_sites_solution_hydrogens geom
_atom_sites_solution_primary direct
_atom_sites_solution_secondary difmap
_audit_creation_method SHELXL-97
_cell_angle_alpha 104.27(3)
_cell_angle_beta 100.09(3)
_cell_angle_gamma 100.02(3)
_cell_formula_units_Z 2
_cell_length_a 7.9590(16)
_cell_length_b 12.039(2)
_cell_length_c 16.298(3)
_cell_measurement_reflns_used 25
_cell_measurement_temperature 293(2)
_cell_measurement_theta_max 13
_cell_measurement_theta_min 10
_cell_volume 1450.9(6)
_computing_cell_refinement 'CAD-4 EXPRESS (Enraf--Nonius, 1994)'
_computing_data_collection 'CAD-4 EXPRESS (Enraf--Nonius, 1994)'
_computing_data_reduction 'XCAD4 (Harms & Wocadlo, 1995)'
_computing_molecular_graphics 'SHELXL97 (Sheldrick, 2008)'
_computing_publication_material 'SHELXL97 (Sheldrick, 2008)'
_computing_structure_refinement 'SHELXL97 (Sheldrick, 2008)'
_computing_structure_solution 'SHELXS97 (Sheldrick, 2008)'
_diffrn_ambient_temperature 293(2)
_diffrn_measured_fraction_theta_full 1.000
_diffrn_measured_fraction_theta_max 1.000
_diffrn_measurement_device_type 'Enraf--Nonius CAD-4'
_diffrn_measurement_method \w/2\q
_diffrn_radiation_monochromator graphite
_diffrn_radiation_source 'fine-focus sealed tube'
_diffrn_radiation_type MoK\a
_diffrn_radiation_wavelength 0.71073
_diffrn_reflns_av_R_equivalents 0.0185
_diffrn_reflns_av_sigmaI/netI 0.0369
_diffrn_reflns_limit_h_max 9
_diffrn_reflns_limit_h_min 0
_diffrn_reflns_limit_k_max 14
_diffrn_reflns_limit_k_min -14
_diffrn_reflns_limit_l_max 19
_diffrn_reflns_limit_l_min -19
_diffrn_reflns_number 5753
_diffrn_reflns_theta_full 25.38
_diffrn_reflns_theta_max 25.38
_diffrn_reflns_theta_min 1.32
_diffrn_standards_decay_% 1
_diffrn_standards_interval_count 200
_diffrn_standards_interval_time 120
_diffrn_standards_number 3
_exptl_absorpt_coefficient_mu 0.077
_exptl_absorpt_correction_T_max 0.9923
_exptl_absorpt_correction_T_min 0.9771
_exptl_absorpt_correction_type psi-scan
_exptl_absorpt_process_details '(North <i>et al.</i> 1968)'
_exptl_crystal_colour pale-yellow
_exptl_crystal_density_diffrn 1.183
_exptl_crystal_density_method 'not measured'
_exptl_crystal_description block
_exptl_crystal_F_000 556
_exptl_crystal_size_max 0.30
_exptl_crystal_size_mid 0.20
_exptl_crystal_size_min 0.10
_refine_diff_density_max 0.339
_refine_diff_density_min -0.245
_refine_ls_extinction_method none
_refine_ls_goodness_of_fit_ref 1.002
_refine_ls_hydrogen_treatment constr
_refine_ls_matrix_type full
_refine_ls_number_parameters 343
_refine_ls_number_reflns 5335
_refine_ls_number_restraints 1
_refine_ls_restrained_S_all 1.012
_refine_ls_R_factor_all 0.1049
_refine_ls_R_factor_gt 0.0667
_refine_ls_shift/su_max 0.000
_refine_ls_shift/su_mean 0.000
_refine_ls_structure_factor_coef Fsqd
_refine_ls_weighting_details 'calc w=1/[\s^2^(Fo^2^)+(0.0600P)^2^+0.8700P] where P=(Fo^2^+2Fc^2^)/3'
_refine_ls_weighting_scheme calc
_refine_ls_wR_factor_gt 0.1477
_refine_ls_wR_factor_ref 0.1655
_reflns_number_gt 3341
_reflns_number_total 5335
_reflns_threshold_expression I>2.0\s(I)
_cod_data_source_file pv2451.cif
_cod_data_source_block I
_cod_original_cell_volume 1450.9(5)
_cod_database_code 2232424
_cod_database_fobs_code 2232424

loop_
_symmetry_equiv_pos_as_xyz
'x, y, z'
'-x, -y, -z'

loop_
_atom_site_type_symbol
_atom_site_label
_atom_site_fract_x
_atom_site_fract_y
_atom_site_fract_z
_atom_site_U_iso_or_equiv
_atom_site_adp_type
_atom_site_calc_flag
_atom_site_refinement_flags
_atom_site_occupancy
_atom_site_symmetry_multiplicity
N N1 0.2329(3) 0.27311(19) 0.89941(14) 0.0549(6) Uani d . 1 1
O O1 0.7626(3) 0.55168(18) 1.34911(12) 0.0661(6) Uani d . 1 1
C C1 0.6100(4) 0.5709(2) 1.30918(16) 0.0476(6) Uani d . 1 1
N N2 0.3066(3) 0.07607(17) 0.78242(12) 0.0430(5) Uani d . 1 1
C C2 0.5375(3) 0.5301(2) 1.22233(16) 0.0452(6) Uani d . 1 1
H H2A 0.5948 0.4863 1.1858 0.054 Uiso calc R 1 1
O O2 0.6018(3) 0.6682(2) 1.45078(13) 0.0867(7) Uani d . 1 1
O O3 0.1351(2) 0.43931(16) 0.91346(12) 0.0595(5) Uani d . 1 1
C C3 0.3771(3) 0.5530(2) 1.18677(16) 0.0451(6) Uani d . 1 1
C C4 0.2969(4) 0.6201(2) 1.24238(18) 0.0543(7) Uani d . 1 1
H H4A 0.1924 0.6379 1.2199 0.065 Uiso calc R 1 1
C C5 0.3690(4) 0.6618(3) 1.33157(19) 0.0625(8) Uani d . 1 1
H H5A 0.3130 0.7073 1.3678 0.075 Uiso calc R 1 1
C C6 0.5231(4) 0.6356(2) 1.36630(17) 0.0552(7) Uani d . 1 1
C C7 0.5048(6) 0.7119(4) 1.5114(3) 0.1090(14) Uani d D 1 1
H H7A 0.5415 0.7971 1.5312 0.131 Uiso calc R 1 1
H H7B 0.3816 0.6913 1.4825 0.131 Uiso calc R 1 1
C C8 0.5255(8) 0.6681(4) 1.5834(3) 0.1344(19) Uani d D 1 1
H H8A 0.4611 0.7032 1.6234 0.202 Uiso calc R 1 1
H H8B 0.6475 0.6868 1.6117 0.202 Uiso calc R 1 1
H H8C 0.4822 0.5842 1.5647 0.202 Uiso calc R 1 1
C C9 0.8473(4) 0.4750(3) 1.2980(2) 0.0685(8) Uani d . 1 1
H H9A 0.8909 0.5102 1.2561 0.082 Uiso calc R 1 1
H H9B 0.7658 0.4005 1.2667 0.082 Uiso calc R 1 1
C C10 0.9962(5) 0.4564(3) 1.3597(2) 0.0879(11) Uani d . 1 1
H H10A 1.0571 0.4052 1.3277 0.132 Uiso calc R 1 1
H H10B 0.9512 0.4214 1.4007 0.132 Uiso calc R 1 1
H H10C 1.0756 0.5308 1.3903 0.132 Uiso calc R 1 1
C C11 0.2904(3) 0.5049(2) 1.09455(16) 0.0462(6) Uani d . 1 1
H H11A 0.1912 0.5312 1.0762 0.055 Uiso calc R 1 1
C C12 0.3369(3) 0.4281(2) 1.03407(16) 0.0443(6) Uani d . 1 1
H H12A 0.4399 0.4036 1.0484 0.053 Uiso calc R 1 1
C C13 0.2287(3) 0.3812(2) 0.94486(16) 0.0459(6) Uani d . 1 1
C C14 0.3237(4) 0.1914(2) 0.93083(17) 0.0608(8) Uani d . 1 1
H H14A 0.2394 0.1285 0.9387 0.073 Uiso calc R 1 1
H H14B 0.4038 0.2321 0.9866 0.073 Uiso calc R 1 1
C C15 0.4242(4) 0.1404(2) 0.86614(16) 0.0547(7) Uani d . 1 1
H H15A 0.5092 0.2035 0.8589 0.066 Uiso calc R 1 1
H H15B 0.4875 0.0879 0.8881 0.066 Uiso calc R 1 1
C C16 0.2163(4) 0.1587(2) 0.75049(17) 0.0550(7) Uani d . 1 1
H H16A 0.1342 0.1167 0.6956 0.066 Uiso calc R 1 1
H H16B 0.3016 0.2185 0.7399 0.066 Uiso calc R 1 1
C C17 0.1189(4) 0.2173(3) 0.81343(18) 0.0613(8) Uani d . 1 1
H H17A 0.0708 0.2762 0.7919 0.074 Uiso calc R 1 1
H H17B 0.0221 0.1592 0.8175 0.074 Uiso calc R 1 1
C C18 0.4062(3) 0.0275(2) 0.71917(16) 0.0446(6) Uani d . 1 1
H H18A 0.4866 0.0939 0.7116 0.054 Uiso calc R 1 1
C C19 0.5164(3) -0.0494(2) 0.75393(16) 0.0469(6) Uani d . 1 1
C C20 0.6872(4) -0.0369(3) 0.7467(2) 0.0681(8) Uani d . 1 1
H H20A 0.7347 0.0180 0.7208 0.082 Uiso calc R 1 1
C C21 0.7907(5) -0.1079(4) 0.7786(3) 0.0954(13) Uani d . 1 1
H H21A 0.9071 -0.0987 0.7744 0.114 Uiso calc R 1 1
C C22 0.7220(6) -0.1890(4) 0.8153(3) 0.0970(13) Uani d . 1 1
H H22A 0.7902 -0.2366 0.8351 0.116 Uiso calc R 1 1
C C23 0.5508(5) -0.2011(3) 0.8234(2) 0.0787(10) Uani d . 1 1
H H23A 0.5036 -0.2561 0.8494 0.094 Uiso calc R 1 1
C C24 0.4503(4) -0.1317(2) 0.79291(18) 0.0560(7) Uani d . 1 1
H H24A 0.3349 -0.1403 0.7986 0.067 Uiso calc R 1 1
C C25 0.2854(3) -0.0390(2) 0.63059(16) 0.0465(6) Uani d . 1 1
C C26 0.1525(4) -0.1347(3) 0.61976(19) 0.0612(8) Uani d . 1 1
H H26A 0.1337 -0.1593 0.6679 0.073 Uiso calc R 1 1
C C27 0.0458(4) -0.1954(3) 0.5384(2) 0.0714(9) Uani d . 1 1
H H27A -0.0433 -0.2600 0.5324 0.086 Uiso calc R 1 1
C C28 0.0710(5) -0.1608(3) 0.4677(2) 0.0783(10) Uani d . 1 1
H H28A 0.0001 -0.2017 0.4131 0.094 Uiso calc R 1 1
C C29 0.2002(5) -0.0662(4) 0.4774(2) 0.0816(10) Uani d . 1 1
H H29A 0.2164 -0.0414 0.4291 0.098 Uiso calc R 1 1
C C30 0.3098(4) -0.0052(3) 0.55870(18) 0.0649(8) Uani d . 1 1
H H30A 0.3997 0.0587 0.5639 0.078 Uiso calc R 1 1
O O4 0.2562(4) 0.6771(2) 0.93685(19) 0.1012(8) Uani d . 1 1
H H4B 0.2169 0.6069 0.9299 0.152 Uiso calc R 1 1
C C31 0.1344(6) 0.7409(4) 0.9627(4) 0.141(2) Uani d . 1 1
H H31A 0.1154 0.7288 1.0173 0.169 Uiso calc R 1 1
H H31B 0.0242 0.7071 0.9200 0.169 Uiso calc R 1 1
C C32 0.1745(6) 0.8642(4) 0.9737(3) 0.1165(15) Uani d . 1 1
H H32A 0.0788 0.8966 0.9896 0.175 Uiso calc R 1 1
H H32B 0.1930 0.8786 0.9202 0.175 Uiso calc R 1 1
H H32C 0.2788 0.9007 1.0187 0.175 Uiso calc R 1 1

loop_
_atom_site_aniso_label
_atom_site_aniso_U_11
_atom_site_aniso_U_22
_atom_site_aniso_U_33
_atom_site_aniso_U_12
_atom_site_aniso_U_13
_atom_site_aniso_U_23
N1 0.0656(15) 0.0441(12) 0.0470(13) 0.0229(11) -0.0013(11) 0.0016(10)
O1 0.0691(13) 0.0717(13) 0.0511(11) 0.0270(11) 0.0043(10) 0.0053(10)
C1 0.0533(16) 0.0424(14) 0.0451(15) 0.0079(12) 0.0130(12) 0.0099(12)
N2 0.0505(12) 0.0373(11) 0.0388(11) 0.0160(9) 0.0029(9) 0.0076(9)
C2 0.0495(15) 0.0387(13) 0.0467(15) 0.0124(12) 0.0172(12) 0.0049(11)
O2 0.1123(19) 0.1058(18) 0.0404(12) 0.0440(15) 0.0217(12) 0.0016(12)
O3 0.0652(12) 0.0551(11) 0.0558(11) 0.0305(10) 0.0028(9) 0.0076(9)
C3 0.0500(15) 0.0390(13) 0.0453(14) 0.0115(12) 0.0138(12) 0.0071(11)
C4 0.0537(16) 0.0562(16) 0.0541(17) 0.0203(14) 0.0171(13) 0.0087(13)
C5 0.074(2) 0.0623(18) 0.0578(18) 0.0273(16) 0.0328(16) 0.0085(15)
C6 0.0685(19) 0.0502(16) 0.0464(16) 0.0119(14) 0.0217(14) 0.0079(13)
C7 0.137(4) 0.132(4) 0.077(3) 0.072(3) 0.039(3) 0.025(3)
C8 0.197(6) 0.113(4) 0.131(4) 0.056(4) 0.095(4) 0.047(3)
C9 0.065(2) 0.068(2) 0.070(2) 0.0210(16) 0.0131(16) 0.0118(16)
C10 0.076(2) 0.101(3) 0.090(3) 0.031(2) 0.002(2) 0.036(2)
C11 0.0463(15) 0.0433(14) 0.0509(15) 0.0171(12) 0.0129(12) 0.0110(12)
C12 0.0429(14) 0.0408(13) 0.0484(15) 0.0140(11) 0.0088(12) 0.0093(11)
C13 0.0427(14) 0.0467(15) 0.0489(15) 0.0159(12) 0.0100(12) 0.0112(12)
C14 0.089(2) 0.0506(16) 0.0404(15) 0.0298(16) 0.0029(14) 0.0064(12)
C15 0.0650(18) 0.0449(15) 0.0477(15) 0.0237(14) -0.0051(13) 0.0060(12)
C16 0.0648(18) 0.0475(15) 0.0471(15) 0.0218(14) -0.0038(13) 0.0084(12)
C17 0.0624(18) 0.0538(17) 0.0545(17) 0.0241(14) -0.0064(14) -0.0021(13)
C18 0.0481(15) 0.0430(14) 0.0439(14) 0.0099(12) 0.0089(12) 0.0162(11)
C19 0.0465(15) 0.0443(14) 0.0441(14) 0.0122(12) 0.0037(12) 0.0053(12)
C20 0.0583(19) 0.081(2) 0.0639(19) 0.0196(17) 0.0152(15) 0.0164(17)
C21 0.062(2) 0.133(4) 0.093(3) 0.051(2) 0.009(2) 0.023(3)
C22 0.102(3) 0.087(3) 0.104(3) 0.057(3) -0.005(2) 0.026(2)
C23 0.097(3) 0.0531(19) 0.077(2) 0.0230(18) -0.009(2) 0.0206(16)
C24 0.0619(18) 0.0491(16) 0.0554(17) 0.0160(14) 0.0047(14) 0.0161(13)
C25 0.0547(16) 0.0456(15) 0.0424(14) 0.0218(13) 0.0105(12) 0.0113(12)
C26 0.0665(19) 0.0612(18) 0.0504(17) 0.0098(15) 0.0034(14) 0.0164(14)
C27 0.076(2) 0.0629(19) 0.060(2) 0.0158(16) -0.0106(17) 0.0071(16)
C28 0.092(3) 0.075(2) 0.055(2) 0.036(2) -0.0109(18) 0.0027(17)
C29 0.099(3) 0.107(3) 0.0460(18) 0.037(2) 0.0151(18) 0.0272(19)
C30 0.075(2) 0.078(2) 0.0485(17) 0.0257(17) 0.0118(15) 0.0253(16)
O4 0.0917(19) 0.0811(17) 0.137(2) 0.0194(15) 0.0375(17) 0.0347(16)
C31 0.086(3) 0.097(4) 0.252(7) 0.021(3) 0.026(4) 0.080(4)
C32 0.104(3) 0.109(4) 0.120(4) 0.037(3) -0.004(3) 0.015(3)

loop_
_atom_type_symbol
_atom_type_description
_atom_type_scat_dispersion_real
_atom_type_scat_dispersion_imag
_atom_type_scat_source
C C 0.0033 0.0016 'International Tables Vol C Tables 4.2.6.8 and 6.1.1.4'
H H 0.0000 0.0000 'International Tables Vol C Tables 4.2.6.8 and 6.1.1.4'
N N 0.0061 0.0033 'International Tables Vol C Tables 4.2.6.8 and 6.1.1.4'
O O 0.0106 0.0060 'International Tables Vol C Tables 4.2.6.8 and 6.1.1.4'

loop_
_geom_angle_atom_site_label_1
_geom_angle_atom_site_label_2
_geom_angle_atom_site_label_3
_geom_angle
C13 N1 C17 120.8(2)
C13 N1 C14 126.9(2)
C17 N1 C14 111.6(2)
C1 O1 C9 118.1(2)
O1 C1 C2 125.1(2)
O1 C1 C6 114.5(2)
C2 C1 C6 120.4(3)
C15 N2 C16 107.90(19)
C15 N2 C18 110.6(2)
C16 N2 C18 108.99(19)
C1 C2 C3 121.2(2)
C1 C2 H2A 119.4
C3 C2 H2A 119.4
C6 O2 C7 117.8(3)
C4 C3 C2 118.1(2)
C4 C3 C11 119.3(2)
C2 C3 C11 122.6(2)
C3 C4 C5 121.4(3)
C3 C4 H4A 119.3
C5 C4 H4A 119.3
C6 C5 C4 120.2(3)
C6 C5 H5A 119.9
C4 C5 H5A 119.9
O2 C6 C5 125.4(3)
O2 C6 C1 115.8(3)
C5 C6 C1 118.7(3)
C8 C7 O2 113.1(4)
C8 C7 H7A 109.0
O2 C7 H7A 109.0
C8 C7 H7B 109.0
O2 C7 H7B 109.0
H7A C7 H7B 107.8
C7 C8 H8A 109.5
C7 C8 H8B 109.5
H8A C8 H8B 109.5
C7 C8 H8C 109.5
H8A C8 H8C 109.5
H8B C8 H8C 109.5
O1 C9 C10 106.8(3)
O1 C9 H9A 110.4
C10 C9 H9A 110.4
O1 C9 H9B 110.4
C10 C9 H9B 110.4
H9A C9 H9B 108.6
C9 C10 H10A 109.5
C9 C10 H10B 109.5
H10A C10 H10B 109.5
C9 C10 H10C 109.5
H10A C10 H10C 109.5
H10B C10 H10C 109.5
C12 C11 C3 127.6(2)
C12 C11 H11A 116.2
C3 C11 H11A 116.2
C11 C12 C13 121.2(2)
C11 C12 H12A 119.4
C13 C12 H12A 119.4
O3 C13 N1 121.3(2)
O3 C13 C12 120.9(2)
N1 C13 C12 117.8(2)
N1 C14 C15 109.7(2)
N1 C14 H14A 109.7
C15 C14 H14A 109.7
N1 C14 H14B 109.7
C15 C14 H14B 109.7
H14A C14 H14B 108.2
N2 C15 C14 110.9(2)
N2 C15 H15A 109.5
C14 C15 H15A 109.5
N2 C15 H15B 109.5
C14 C15 H15B 109.5
H15A C15 H15B 108.0
N2 C16 C17 112.5(2)
N2 C16 H16A 109.1
C17 C16 H16A 109.1
N2 C16 H16B 109.1
C17 C16 H16B 109.1
H16A C16 H16B 107.8
N1 C17 C16 111.5(2)
N1 C17 H17A 109.3
C16 C17 H17A 109.3
N1 C17 H17B 109.3
C16 C17 H17B 109.3
H17A C17 H17B 108.0
N2 C18 C19 110.71(19)
N2 C18 C25 111.4(2)
C19 C18 C25 111.6(2)
N2 C18 H18A 107.7
C19 C18 H18A 107.7
C25 C18 H18A 107.7
C20 C19 C24 118.5(3)
C20 C19 C18 119.2(3)
C24 C19 C18 122.3(2)
C19 C20 C21 119.8(3)
C19 C20 H20A 120.1
C21 C20 H20A 120.1
C22 C21 C20 120.5(4)
C22 C21 H21A 119.8
C20 C21 H21A 119.8
C21 C22 C23 120.0(3)
C21 C22 H22A 120.0
C23 C22 H22A 120.0
C24 C23 C22 119.6(4)
C24 C23 H23A 120.2
C22 C23 H23A 120.2
C23 C24 C19 121.6(3)
C23 C24 H24A 119.2
C19 C24 H24A 119.2
C30 C25 C26 118.0(3)
C30 C25 C18 119.9(3)
C26 C25 C18 122.1(2)
C25 C26 C27 121.2(3)
C25 C26 H26A 119.4
C27 C26 H26A 119.4
C28 C27 C26 120.3(3)
C28 C27 H27A 119.9
C26 C27 H27A 119.9
C27 C28 C29 119.2(3)
C27 C28 H28A 120.4
C29 C28 H28A 120.4
C28 C29 C30 121.1(3)
C28 C29 H29A 119.4
C30 C29 H29A 119.4
C25 C30 C29 120.1(3)
C25 C30 H30A 119.9
C29 C30 H30A 119.9
C31 O4 H4B 109.5
O4 C31 C32 118.1(4)
O4 C31 H31A 107.8
C32 C31 H31A 107.8
O4 C31 H31B 107.8
C32 C31 H31B 107.8
H31A C31 H31B 107.1
C31 C32 H32A 109.5
C31 C32 H32B 109.5
H32A C32 H32B 109.5
C31 C32 H32C 109.5
H32A C32 H32C 109.5
H32B C32 H32C 109.5

loop_
_geom_bond_atom_site_label_1
_geom_bond_atom_site_label_2
_geom_bond_distance
N1 C13 1.338(3)
N1 C17 1.455(3)
N1 C14 1.455(3)
O1 C1 1.359(3)
O1 C9 1.426(3)
C1 C2 1.360(3)
C1 C6 1.417(4)
N2 C15 1.455(3)
N2 C16 1.466(3)
N2 C18 1.478(3)
C2 C3 1.408(3)
C2 H2A 0.9300
O2 C6 1.337(3)
O2 C7 1.415(4)
O3 C13 1.238(3)
C3 C4 1.380(3)
C3 C11 1.463(4)
C4 C5 1.394(4)
C4 H4A 0.9300
C5 C6 1.380(4)
C5 H5A 0.9300
C7 C8 1.397(5)
C7 H7A 0.9700
C7 H7B 0.9700
C8 H8A 0.9600
C8 H8B 0.9600
C8 H8C 0.9600
C9 C10 1.501(4)
C9 H9A 0.9700
C9 H9B 0.9700
C10 H10A 0.9600
C10 H10B 0.9600
C10 H10C 0.9600
C11 C12 1.327(3)
C11 H11A 0.9300
C12 C13 1.470(3)
C12 H12A 0.9300
C14 C15 1.508(4)
C14 H14A 0.9700
C14 H14B 0.9700
C15 H15A 0.9700
C15 H15B 0.9700
C16 C17 1.504(4)
C16 H16A 0.9700
C16 H16B 0.9700
C17 H17A 0.9700
C17 H17B 0.9700
C18 C19 1.521(3)
C18 C25 1.525(3)
C18 H18A 0.9800
C19 C20 1.371(4)
C19 C24 1.382(4)
C20 C21 1.412(5)
C20 H20A 0.9300
C21 C22 1.352(6)
C21 H21A 0.9300
C22 C23 1.377(6)
C22 H22A 0.9300
C23 C24 1.373(4)
C23 H23A 0.9300
C24 H24A 0.9300
C25 C30 1.365(4)
C25 C26 1.374(4)
C26 C27 1.388(4)
C26 H26A 0.9300
C27 C28 1.351(5)
C27 H27A 0.9300
C28 C29 1.352(5)
C28 H28A 0.9300
C29 C30 1.396(5)
C29 H29A 0.9300
C30 H30A 0.9300
O4 C31 1.396(5)
O4 H4B 0.8200
C31 C32 1.422(6)
C31 H31A 0.9700
C31 H31B 0.9700
C32 H32A 0.9600
C32 H32B 0.9600
C32 H32C 0.9600

loop_
_geom_hbond_atom_site_label_D
_geom_hbond_atom_site_label_H
_geom_hbond_atom_site_label_A
_geom_hbond_distance_DH
_geom_hbond_distance_HA
_geom_hbond_distance_DA
_geom_hbond_angle_DHA
O4 H4B O3 0.82 1.94 2.765(3) 177
C11 H11A O3 0.93 2.53 2.845(3) 100
C17 H17A O3 0.97 2.33 2.734(4) 104

loop_
_geom_torsion_atom_site_label_1
_geom_torsion_atom_site_label_2
_geom_torsion_atom_site_label_3
_geom_torsion_atom_site_label_4
_geom_torsion
C9 O1 C1 C2 -5.4(4)
C9 O1 C1 C6 172.3(3)
O1 C1 C2 C3 179.0(2)
C6 C1 C2 C3 1.4(4)
C1 C2 C3 C4 1.2(4)
C1 C2 C3 C11 -176.4(2)
C2 C3 C4 C5 -1.7(4)
C11 C3 C4 C5 176.0(3)
C3 C4 C5 C6 -0.5(5)
C7 O2 C6 C5 13.5(5)
C7 O2 C6 C1 -167.7(3)
C4 C5 C6 O2 -178.2(3)
C4 C5 C6 C1 3.0(4)
O1 C1 C6 O2 -0.3(4)
C2 C1 C6 O2 177.6(3)
O1 C1 C6 C5 178.6(3)
C2 C1 C6 C5 -3.5(4)
C6 O2 C7 C8 137.2(4)
C1 O1 C9 C10 -172.3(3)
C4 C3 C11 C12 -171.4(3)
C2 C3 C11 C12 6.2(4)
C3 C11 C12 C13 175.4(2)
C17 N1 C13 O3 -4.0(4)
C14 N1 C13 O3 -173.9(3)
C17 N1 C13 C12 175.1(2)
C14 N1 C13 C12 5.2(4)
C11 C12 C13 O3 28.2(4)
C11 C12 C13 N1 -150.9(3)
C13 N1 C14 C15 -133.3(3)
C17 N1 C14 C15 56.0(3)
C16 N2 C15 C14 60.3(3)
C18 N2 C15 C14 179.4(2)
N1 C14 C15 N2 -60.9(3)
C15 N2 C16 C17 -56.8(3)
C18 N2 C16 C17 -176.9(2)
C13 N1 C17 C16 135.9(3)
C14 N1 C17 C16 -52.7(3)
N2 C16 C17 N1 53.7(3)
C15 N2 C18 C19 56.0(3)
C16 N2 C18 C19 174.4(2)
C15 N2 C18 C25 -179.3(2)
C16 N2 C18 C25 -60.8(3)
N2 C18 C19 C20 -134.7(3)
C25 C18 C19 C20 100.6(3)
N2 C18 C19 C24 45.2(3)
C25 C18 C19 C24 -79.4(3)
C24 C19 C20 C21 0.1(4)
C18 C19 C20 C21 -180.0(3)
C19 C20 C21 C22 0.9(5)
C20 C21 C22 C23 -1.4(6)
C21 C22 C23 C24 0.9(6)
C22 C23 C24 C19 0.1(5)
C20 C19 C24 C23 -0.6(4)
C18 C19 C24 C23 179.5(3)
N2 C18 C25 C30 121.6(3)
C19 C18 C25 C30 -114.1(3)
N2 C18 C25 C26 -59.7(3)
C19 C18 C25 C26 64.6(3)
C30 C25 C26 C27 -0.1(4)
C18 C25 C26 C27 -178.9(3)
C25 C26 C27 C28 -0.1(5)
C26 C27 C28 C29 -0.5(5)
C27 C28 C29 C30 1.2(5)
C26 C25 C30 C29 0.9(4)
C18 C25 C30 C29 179.6(3)
C28 C29 C30 C25 -1.4(5)

loop_
_cod_related_entry_id
_cod_related_entry_database
_cod_related_entry_code
1 ChemSpider 30657153
